data_7063635
loop_
_publ_author_name
'Mantoo, Imtiyaz Ahmad'
'Prasad, Chandra Prakash'
'Yousuf, Imtiyaz'

_publ_section_title
;
 Evaluation of biomolecular interactions and in vitro cytotoxic activity
 of mononuclear and polymeric copper(ii)-based complexes against
 triple-negative breast cancer cells
;
_journal_name_full 'New Journal of Chemistry'
_journal_paper_doi 10.1039/D4NJ04052J
_journal_year 2025
_chemical_formula_moiety 'C19 H10 Cu N O5, C2 H8 N, C3 H7 N O'
_chemical_formula_sum 'C24 H25 Cu N3 O6'
_chemical_formula_weight 515.028
_chemical_name_systematic mi401
_space_group_crystal_system orthorhombic
_space_group_IT_number 61
_space_group_name_Hall '-P 2ac 2ab'
_space_group_name_H-M_alt 'P b c a'
_symmetry_Int_Tables_number 61
_audit_creation_date 2024-09-09
_audit_creation_method
;
Olex2 1.5
(compiled 2024.02.16 svn.r378c4104 for OlexSys, GUI svn.r6928)
;
_audit_update_record
;
2024-09-09 deposited with the CCDC.	2025-01-22 downloaded from the CCDC.
;
_cell_angle_alpha 90
_cell_angle_beta 90
_cell_angle_gamma 90
_cell_formula_units_Z 8
_cell_length_a 9.8760(4)
_cell_length_b 18.7017(6)
_cell_length_c 24.0350(7)
_cell_measurement_reflns_used 20008
_cell_measurement_temperature 293(2)
_cell_measurement_theta_max 27.3870
_cell_measurement_theta_min 2.3320
_cell_volume 4439.2(3)
_computing_molecular_graphics 'Olex2 1.5 (Dolomanov et al., 2009)'
_computing_publication_material 'Olex2 1.5 (Dolomanov et al., 2009)'
_computing_structure_refinement 'olex2.refine 1.5 (Bourhis et al., 2015)'
_computing_structure_solution 'olex2.solve 1.5 (Bourhis et al., 2015)'
_diffrn_ambient_temperature 293.00
_diffrn_detector 'Image Plate'
_diffrn_detector_type 'Rigaku IP'
_diffrn_measured_fraction_theta_full 0.9694
_diffrn_measured_fraction_theta_max 0.9063
_diffrn_measurement_device 'four-circle diffractometer'
_diffrn_measurement_method '\w scans'
_diffrn_radiation_monochromator graphite
_diffrn_radiation_probe x-ray
_diffrn_radiation_type 'Mo K\a'
_diffrn_radiation_wavelength 0.71073
_diffrn_reflns_av_R_equivalents 0.0432
_diffrn_reflns_av_unetI/netI 0.0370
_diffrn_reflns_Laue_measured_fraction_full 0.9694
_diffrn_reflns_Laue_measured_fraction_max 0.9063
_diffrn_reflns_limit_h_max 12
_diffrn_reflns_limit_h_min -12
_diffrn_reflns_limit_k_max 23
_diffrn_reflns_limit_k_min -19
_diffrn_reflns_limit_l_max 30
_diffrn_reflns_limit_l_min -29
_diffrn_reflns_number 26788
_diffrn_reflns_point_group_measured_fraction_full 0.9694
_diffrn_reflns_point_group_measured_fraction_max 0.9063
_diffrn_reflns_theta_full 25.2417
_diffrn_reflns_theta_max 27.40
_diffrn_reflns_theta_min 2.34
_diffrn_source 'sealed X-ray tube'
_diffrn_source_target Mo
_exptl_absorpt_coefficient_mu 1.032
_exptl_absorpt_correction_T_max 1.00000
_exptl_absorpt_correction_T_min 0.71554
_exptl_absorpt_correction_type multi-scan
_exptl_crystal_colour 'clear bluish'
_exptl_crystal_colour_lustre clear
_exptl_crystal_colour_modifier bluish
_exptl_crystal_density_diffrn 1.541
_exptl_crystal_description block
_exptl_crystal_F_000 2140.330
_exptl_crystal_size_max 0.21
_exptl_crystal_size_mid 0.18
_exptl_crystal_size_min 0.15
_refine_diff_density_max 0.4841
_refine_diff_density_min -0.5265
_refine_diff_density_rms 0.0901
_refine_ls_d_res_high 0.7721
_refine_ls_d_res_low 8.7146
_refine_ls_extinction_coef 0.00030(12)
_refine_ls_extinction_expression Fc^*^=kFc[1+0.001xFc^2^\l^3^/sin(2\q)]^-1/4^
_refine_ls_goodness_of_fit_ref 1.0150
_refine_ls_hydrogen_treatment constr
_refine_ls_matrix_type full
_refine_ls_number_constraints 41
_refine_ls_number_parameters 312
_refine_ls_number_reflns 4577
_refine_ls_number_restraints 0
_refine_ls_restrained_S_all 1.0150
_refine_ls_R_factor_all 0.0546
_refine_ls_R_factor_gt 0.0362
_refine_ls_shift/su_max -0.0002
_refine_ls_shift/su_mean 0.0000
_refine_ls_structure_factor_coef Fsqd
_refine_ls_weighting_details 'w=1/[\s^2^(Fo^2^)+(0.0390P)^2^+3.1825P] where P=(Fo^2^+2Fc^2^)/3'
_refine_ls_weighting_scheme calc
_refine_ls_wR_factor_gt 0.0847
_refine_ls_wR_factor_ref 0.0933
_reflns_Friedel_coverage 0.0
_reflns_limit_h_max 12
_reflns_limit_h_min 0
_reflns_limit_k_max 23
_reflns_limit_k_min 0
_reflns_limit_l_max 30
_reflns_limit_l_min 0
_reflns_number_gt 3452
_reflns_number_total 4577
_reflns_threshold_expression I>=2u(I)
_cod_data_source_file d4nj04052j2.cif
_cod_data_source_block mi-402
_cod_database_code 7063635
_olex2_refinement_description
;
1. Fixed Uiso
 At 1.2 times of:
  All C(H) groups, All N(H,H) groups
 At 1.5 times of:
  All C(H,H,H) groups
2.a Secondary CH2 refined with riding coordinates:
 N3(H3a,H3b)
2.b Aromatic/amide H refined with riding coordinates:
 C13(H13), C11(H11), C16(H16), C15(H15), C2(H2), C3(H3), C5(H5), C8(H8),
 C7(H7), C6(H6), C19(H19)
2.c Idealised Me refined as rotating group:
 C22(H22a,H22b,H22c), C20(H20a,H20b,H20c), C23(H23a,H23b,H23c), C21(H21a,H21b,
 H21c)
;
_olex2_submission_original_sample_id MI402
_olex2_submission_special_instructions 'No special instructions were received'

loop_
_space_group_symop_id
_space_group_symop_operation_xyz
1 x,y,z
2 x+1/2,-y+1/2,-z
3 -x,y+1/2,-z+1/2
4 -x+1/2,-y,z+1/2
5 -x,-y,-z
6 -x-1/2,y-1/2,z
7 x,-y-1/2,z-1/2
8 x-1/2,y,-z-1/2

loop_
_atom_site_label
_atom_site_type_symbol
_atom_site_fract_x
_atom_site_fract_y
_atom_site_fract_z
_atom_site_U_iso_or_equiv
_atom_site_adp_type
_atom_site_occupancy
_atom_site_refinement_flags_posn
Cu1 Cu 0.68517(3) 0.374246(14) 0.676935(11) 0.02398(11) Uani 1.000000 .
O4 O 0.84292(18) -0.02780(8) 0.70495(7) 0.0296(4) Uani 1.000000 .
O1 O 0.54759(17) 0.38915(8) 0.62078(7) 0.0318(4) Uani 1.000000 .
O2 O 0.84366(18) 0.36781(8) 0.72431(7) 0.0323(4) Uani 1.000000 .
N1 N 0.72851(19) 0.28089(9) 0.64352(7) 0.0206(4) Uani 1.000000 .
O3 O 1.0251(2) 0.32015(9) 0.76304(8) 0.0443(5) Uani 1.000000 .
O5 O 0.7004(2) 0.00878(10) 0.63961(9) 0.0620(7) Uani 1.000000 .
C12 C 0.7840(2) 0.22466(12) 0.67675(8) 0.0187(5) Uani 1.000000 .
C13 C 0.7517(3) 0.15329(12) 0.66530(9) 0.0218(5) Uani 1.000000 .
H13 H 0.6898(3) 0.14317(12) 0.63721(9) 0.0262(6) Uiso 1.000000 R
N3 N 0.8190(3) 0.44736(12) 0.82259(9) 0.0425(6) Uani 1.000000 .
H3a H 0.8374(3) 0.43728(12) 0.78676(9) 0.0510(8) Uiso 1.000000 R
H3b H 0.8782(3) 0.42293(12) 0.84380(9) 0.0510(8) Uiso 1.000000 R
C17 C 0.8745(2) 0.23988(11) 0.72025(8) 0.0201(5) Uani 1.000000 .
N2 N 0.0741(2) 0.58705(12) 0.50331(9) 0.0387(5) Uani 1.000000 .
C14 C 0.8098(2) 0.09692(12) 0.69491(9) 0.0222(5) Uani 1.000000 .
C24 C 0.9186(3) 0.31432(12) 0.73674(9) 0.0262(5) Uani 1.000000 .
O6 O 0.2154(2) 0.50707(13) 0.54175(11) 0.0679(7) Uani 1.000000 .
C11 C 0.7148(2) 0.26941(12) 0.59043(9) 0.0227(5) Uani 1.000000 .
H11 H 0.7529(2) 0.22755(12) 0.57660(9) 0.0273(6) Uiso 1.000000 R
C1 C 0.5611(2) 0.36961(11) 0.56880(10) 0.0251(5) Uani 1.000000 .
C16 C 0.9300(2) 0.18325(12) 0.74986(9) 0.0257(5) Uani 1.000000 .
H16 H 0.9898(2) 0.19295(12) 0.77880(9) 0.0308(6) Uiso 1.000000 R
C15 C 0.8989(3) 0.11269(12) 0.73759(9) 0.0266(5) Uani 1.000000 .
H15 H 0.9380(3) 0.07591(12) 0.75808(9) 0.0320(6) Uiso 1.000000 R
C18 C 0.7793(3) 0.02033(13) 0.67788(10) 0.0286(6) Uani 1.000000 .
C10 C 0.6474(2) 0.31428(12) 0.55119(9) 0.0233(5) Uani 1.000000 .
C2 C 0.4787(3) 0.40545(13) 0.52860(10) 0.0316(6) Uani 1.000000 .
H2 H 0.4194(3) 0.44108(13) 0.54022(10) 0.0380(7) Uiso 1.000000 R
C4 C 0.5767(3) 0.33552(12) 0.45344(10) 0.0275(5) Uani 1.000000 .
C9 C 0.6609(2) 0.29877(12) 0.49205(9) 0.0246(5) Uani 1.000000 .
C3 C 0.4854(3) 0.38847(13) 0.47406(10) 0.0320(6) Uani 1.000000 .
H3 H 0.4288(3) 0.41200(13) 0.44914(10) 0.0384(7) Uiso 1.000000 R
C5 C 0.5877(3) 0.32037(14) 0.39628(10) 0.0354(6) Uani 1.000000 .
H5 H 0.5298(3) 0.34330(14) 0.37151(10) 0.0425(8) Uiso 1.000000 R
C8 C 0.7565(3) 0.25097(13) 0.46981(10) 0.0330(6) Uani 1.000000 .
H8 H 0.8146(3) 0.22690(13) 0.49382(10) 0.0396(7) Uiso 1.000000 R
C7 C 0.7665(3) 0.23883(15) 0.41356(11) 0.0398(7) Uani 1.000000 .
H7 H 0.8315(3) 0.20725(15) 0.40017(11) 0.0478(8) Uiso 1.000000 R
C6 C 0.6798(3) 0.27347(15) 0.37624(10) 0.0396(7) Uani 1.000000 .
H6 H 0.6855(3) 0.26440(15) 0.33826(10) 0.0475(8) Uiso 1.000000 R
C19 C 0.1711(3) 0.53890(16) 0.50129(13) 0.0442(7) Uani 1.000000 .
H19 H 0.2085(3) 0.52840(16) 0.46673(13) 0.0530(9) Uiso 1.000000 R
C22 C 0.8387(3) 0.52354(15) 0.83182(13) 0.0494(8) Uani 1.000000 .
H22a H 0.7795(15) 0.55008(15) 0.8078(6) 0.0741(12) Uiso 1.000000 GR
H22b H 0.819(2) 0.5348(2) 0.8699(2) 0.0741(12) Uiso 1.000000 GR
H22c H 0.9310(6) 0.5360(2) 0.8239(8) 0.0741(12) Uiso 1.000000 GR
C20 C 0.0248(3) 0.62158(17) 0.45322(14) 0.0591(9) Uani 1.000000 .
H20a H 0.043(2) 0.6719(3) 0.4551(4) 0.0886(14) Uiso 1.000000 GR
H20b H 0.0696(17) 0.6015(9) 0.42138(16) 0.0886(14) Uiso 1.000000 GR
H20c H -0.0710(5) 0.6142(10) 0.4500(5) 0.0886(14) Uiso 1.000000 GR
C23 C 0.6814(4) 0.42305(19) 0.83551(13) 0.0615(10) Uani 1.000000 .
H23a H 0.6177(4) 0.4482(9) 0.8125(7) 0.0922(15) Uiso 1.000000 GR
H23b H 0.6745(7) 0.3726(3) 0.8285(9) 0.0922(15) Uiso 1.000000 GR
H23c H 0.6619(9) 0.4324(11) 0.8740(3) 0.0922(15) Uiso 1.000000 GR
C21 C 0.0101(4) 0.60559(19) 0.55530(14) 0.0683(11) Uani 1.000000 .
H21a H -0.0826(8) 0.5901(12) 0.5548(4) 0.1024(16) Uiso 1.000000 GR
H21b H 0.0569(16) 0.5826(11) 0.58537(16) 0.1024(16) Uiso 1.000000 GR
H21c H 0.013(2) 0.6565(2) 0.5603(5) 0.1024(16) Uiso 1.000000 GR

loop_
_atom_site_aniso_label
_atom_site_aniso_U_11
_atom_site_aniso_U_22
_atom_site_aniso_U_33
_atom_site_aniso_U_12
_atom_site_aniso_U_13
_atom_site_aniso_U_23
Cu1 0.03195(19) 0.01146(16) 0.02853(17) 0.00205(13) 0.00068(12) -0.00203(11)
O4 0.0442(11) 0.0101(8) 0.0346(9) 0.0004(8) -0.0078(8) -0.0001(7)
O1 0.0339(10) 0.0277(9) 0.0338(9) 0.0106(8) -0.0012(8) -0.0046(7)
O2 0.0404(11) 0.0151(8) 0.0414(10) 0.0027(8) -0.0108(8) -0.0075(7)
N1 0.0241(10) 0.0126(9) 0.0250(9) 0.0012(9) -0.0010(8) 0.0010(7)
O3 0.0515(13) 0.0236(9) 0.0577(12) -0.0070(9) -0.0269(10) -0.0042(8)
O5 0.0962(19) 0.0215(10) 0.0682(14) -0.0019(11) -0.0524(13) -0.0032(9)
C12 0.0220(12) 0.0132(11) 0.0208(10) 0.0003(10) 0.0006(9) 0.0005(8)
C13 0.0251(13) 0.0163(11) 0.0241(11) -0.0019(11) -0.0035(9) -0.0025(9)
N3 0.0556(17) 0.0344(13) 0.0373(12) 0.0107(12) -0.0115(11) -0.0058(10)
C17 0.0255(12) 0.0138(11) 0.0211(10) -0.0007(10) 0.0016(9) -0.0022(8)
N2 0.0379(13) 0.0357(13) 0.0425(13) 0.0024(12) 0.0050(11) 0.0017(10)
C14 0.0288(13) 0.0138(11) 0.0239(11) -0.0028(11) -0.0004(10) -0.0004(9)
C24 0.0362(15) 0.0181(12) 0.0243(12) -0.0044(12) -0.0029(10) -0.0018(9)
O6 0.0537(15) 0.0616(15) 0.0886(18) 0.0112(13) -0.0035(13) 0.0228(14)
C11 0.0280(13) 0.0140(11) 0.0261(11) 0.0009(11) -0.0004(10) -0.0016(9)
C1 0.0257(13) 0.0152(11) 0.0343(13) -0.0013(11) -0.0010(10) 0.0007(9)
C16 0.0331(14) 0.0195(11) 0.0246(11) -0.0015(11) -0.0088(10) -0.0023(10)
C15 0.0358(14) 0.0162(11) 0.0280(12) 0.0013(11) -0.0047(10) 0.0021(9)
C18 0.0404(15) 0.0150(12) 0.0304(12) -0.0028(12) -0.0046(11) -0.0008(10)
C10 0.0258(13) 0.0174(11) 0.0268(11) -0.0004(11) -0.0029(10) 0.0017(9)
C2 0.0286(14) 0.0225(13) 0.0438(14) 0.0065(12) -0.0008(11) 0.0038(11)
C4 0.0283(14) 0.0215(12) 0.0327(12) -0.0029(11) -0.0047(11) 0.0049(10)
C9 0.0276(13) 0.0189(12) 0.0271(11) -0.0027(11) -0.0044(10) 0.0024(9)
C3 0.0296(14) 0.0279(13) 0.0384(14) 0.0006(12) -0.0082(11) 0.0103(11)
C5 0.0424(16) 0.0329(14) 0.0310(13) -0.0059(14) -0.0115(12) 0.0093(11)
C8 0.0372(15) 0.0310(14) 0.0308(13) 0.0086(13) -0.0078(11) -0.0021(11)
C7 0.0446(17) 0.0402(16) 0.0346(14) 0.0089(14) -0.0017(12) -0.0053(12)
C6 0.0490(18) 0.0441(16) 0.0257(13) 0.0021(15) -0.0036(12) -0.0008(12)
C19 0.0398(17) 0.0379(17) 0.0549(18) -0.0044(15) 0.0062(14) 0.0004(14)
C22 0.052(2) 0.0345(16) 0.061(2) -0.0027(16) 0.0038(15) 0.0016(14)
C20 0.051(2) 0.059(2) 0.067(2) -0.0079(18) -0.0153(17) 0.0145(17)
C23 0.081(3) 0.055(2) 0.0491(18) -0.028(2) 0.0019(17) 0.0035(16)
C21 0.076(3) 0.062(2) 0.066(2) 0.000(2) 0.031(2) -0.0102(18)

loop_
_atom_type_symbol
_atom_type_scat_dispersion_real
_atom_type_scat_dispersion_imag
_atom_type_scat_Cromer_Mann_a1
_atom_type_scat_Cromer_Mann_a2
_atom_type_scat_Cromer_Mann_a3
_atom_type_scat_Cromer_Mann_a4
_atom_type_scat_Cromer_Mann_b1
_atom_type_scat_Cromer_Mann_b2
_atom_type_scat_Cromer_Mann_b3
_atom_type_scat_Cromer_Mann_b4
_atom_type_scat_Cromer_Mann_c
_atom_type_scat_source
_atom_type_scat_dispersion_source
C 0.00313 0.00162 2.31000 1.02000 1.58860 0.86500 20.84390 10.20750 0.56870 51.65120 0.21560 'International Tables Volume C Table 6.1.1.4 (pp. 500-502)' 'Brennan, Cowan, Rev. Sci. Instrum., 1992, 63, 850'
Cu 0.32831 1.27084 13.33800 7.16760 5.61580 1.67350 3.58280 0.24700 11.39660 64.81260 1.19100 'International Tables Volume C Table 6.1.1.4 (pp. 500-502)' 'Brennan, Cowan, Rev. Sci. Instrum., 1992, 63, 850'
H 0.00000 0.00000 0.49300 0.32291 0.14019 0.04081 10.51090 26.12570 3.14236 57.79970 0.00304 'International Tables Volume C Table 6.1.1.4 (pp. 500-502)' 'Brennan, Cowan, Rev. Sci. Instrum., 1992, 63, 850'
N 0.00612 0.00332 12.21260 3.13220 2.01250 1.16630 0.00570 9.89330 28.99750 0.58260 -11.52900 'International Tables Volume C Table 6.1.1.4 (pp. 500-502)' 'Brennan, Cowan, Rev. Sci. Instrum., 1992, 63, 850'
O 0.01085 0.00610 3.04850 2.28680 1.54630 0.86700 13.27710 5.70110 0.32390 32.90890 0.25080 'International Tables Volume C Table 6.1.1.4 (pp. 500-502)' 'Brennan, Cowan, Rev. Sci. Instrum., 1992, 63, 850'

loop_
_geom_angle_atom_site_label_1
_geom_angle_atom_site_label_2
_geom_angle_atom_site_label_3
_geom_angle
_geom_angle_site_symmetry_1
_geom_angle_site_symmetry_3
_geom_angle_publ_flag
O1 Cu1 O4 90.32(7) . 6_765 ?
O2 Cu1 O4 88.32(7) . 6_765 ?
O2 Cu1 O1 170.08(7) . . ?
N1 Cu1 O4 173.70(7) . 6_765 ?
N1 Cu1 O1 89.76(7) . . ?
N1 Cu1 O2 90.52(7) . . ?
O3 Cu1 O4 95.45(6) 8_557 6_765 ?
O3 Cu1 O1 91.01(7) 8_557 . ?
O3 Cu1 O2 98.90(8) 8_557 . ?
O3 Cu1 N1 90.85(7) 8_557 . ?
C18 O4 Cu1 114.33(15) . 6_755 ?
C1 O1 Cu1 123.64(15) . . ?
C24 O2 Cu1 130.72(15) . . ?
C12 N1 Cu1 120.51(14) . . ?
C11 N1 Cu1 121.58(15) . . ?
C11 N1 C12 117.80(18) . . ?
C24 O3 Cu1 157.03(17) . 8_657 ?
C13 C12 N1 120.28(19) . . ?
C17 C12 N1 120.70(19) . . ?
C17 C12 C13 118.99(19) . . ?
H13 C13 C12 119.12(13) . . ?
C14 C13 C12 121.8(2) . . ?
C14 C13 H13 119.12(14) . . ?
H3b N3 H3a 107.7 . . ?
C22 N3 H3a 108.92(15) . . ?
C22 N3 H3b 108.92(15) . . ?
C23 N3 H3a 108.92(16) . . ?
C23 N3 H3b 108.92(17) . . ?
C23 N3 C22 113.3(2) . . ?
C24 C17 C12 124.41(19) . . ?
C16 C17 C12 118.56(19) . . ?
C16 C17 C24 117.02(19) . . ?
C20 N2 C19 121.2(3) . . ?
C21 N2 C19 121.0(3) . . ?
C21 N2 C20 117.7(3) . . ?
C15 C14 C13 118.6(2) . . ?
C18 C14 C13 119.5(2) . . ?
C18 C14 C15 121.8(2) . . ?
O3 C24 O2 123.0(2) . . ?
C17 C24 O2 119.5(2) . . ?
C17 C24 O3 117.5(2) . . ?
H11 C11 N1 116.57(13) . . ?
C10 C11 N1 126.9(2) . . ?
C10 C11 H11 116.57(13) . . ?
C10 C1 O1 123.7(2) . . ?
C2 C1 O1 117.1(2) . . ?
C2 C1 C10 119.1(2) . . ?
H16 C16 C17 119.02(13) . . ?
C15 C16 C17 122.0(2) . . ?
C15 C16 H16 119.02(13) . . ?
C16 C15 C14 120.1(2) . . ?
H15 C15 C14 119.95(13) . . ?
H15 C15 C16 119.95(13) . . ?
O5 C18 O4 124.9(2) . . ?
C14 C18 O4 115.5(2) . . ?
C14 C18 O5 119.7(2) . . ?
C1 C10 C11 121.1(2) . . ?
C9 C10 C11 119.0(2) . . ?
C9 C10 C1 119.7(2) . . ?
H2 C2 C1 119.42(14) . . ?
C3 C2 C1 121.2(2) . . ?
C3 C2 H2 119.42(15) . . ?
C3 C4 C9 118.5(2) . . ?
C5 C4 C9 119.6(2) . . ?
C5 C4 C3 121.8(2) . . ?
C4 C9 C10 119.1(2) . . ?
C8 C9 C10 124.0(2) . . ?
C8 C9 C4 116.8(2) . . ?
C4 C3 C2 122.1(2) . . ?
H3 C3 C2 118.95(15) . . ?
H3 C3 C4 118.95(13) . . ?
H5 C5 C4 118.99(15) . . ?
C6 C5 C4 122.0(2) . . ?
C6 C5 H5 118.99(15) . . ?
H8 C8 C9 119.10(13) . . ?
C7 C8 C9 121.8(2) . . ?
C7 C8 H8 119.10(16) . . ?
H7 C7 C8 119.65(16) . . ?
C6 C7 C8 120.7(3) . . ?
C6 C7 H7 119.65(16) . . ?
C7 C6 C5 118.9(2) . . ?
H6 C6 C5 120.54(15) . . ?
H6 C6 C7 120.54(16) . . ?
O6 C19 N2 124.4(3) . . ?
H19 C19 N2 117.80(17) . . ?
H19 C19 O6 117.80(19) . . ?
H22a C22 N3 109.5 . . ?
H22b C22 N3 109.5 . . ?
H22b C22 H22a 109.5 . . ?
H22c C22 N3 109.5 . . ?
H22c C22 H22a 109.5 . . ?
H22c C22 H22b 109.5 . . ?
H20a C20 N2 109.5 . . ?
H20b C20 N2 109.5 . . ?
H20b C20 H20a 109.5 . . ?
H20c C20 N2 109.5 . . ?
H20c C20 H20a 109.5 . . ?
H20c C20 H20b 109.5 . . ?
H23a C23 N3 109.5 . . ?
H23b C23 N3 109.5 . . ?
H23b C23 H23a 109.5 . . ?
H23c C23 N3 109.5 . . ?
H23c C23 H23a 109.5 . . ?
H23c C23 H23b 109.5 . . ?
H21a C21 N2 109.5 . . ?
H21b C21 N2 109.5 . . ?
H21b C21 H21a 109.5 . . ?
H21c C21 N2 109.5 . . ?
H21c C21 H21a 109.5 . . ?
H21c C21 H21b 109.5 . . ?

loop_
_geom_bond_atom_site_label_1
_geom_bond_atom_site_label_2
_geom_bond_distance
_geom_bond_site_symmetry_2
_geom_bond_publ_flag
Cu1 O4 1.9713(15) 6_765 ?
Cu1 O1 1.9353(17) . ?
Cu1 O2 1.9394(17) . ?
Cu1 N1 1.9688(18) . ?
Cu1 O3 2.3673(17) 8_557 ?
O4 C18 1.276(3) . ?
O1 C1 1.309(3) . ?
O2 C24 1.280(3) . ?
N1 C12 1.430(3) . ?
N1 C11 1.301(3) . ?
O3 C24 1.232(3) . ?
O5 C18 1.225(3) . ?
C12 C13 1.400(3) . ?
C12 C17 1.405(3) . ?
C13 H13 0.9300 . ?
C13 C14 1.396(3) . ?
N3 H3a 0.9000 . ?
N3 H3b 0.9000 . ?
N3 C22 1.455(3) . ?
N3 C23 1.467(4) . ?
C17 C24 1.512(3) . ?
C17 C16 1.389(3) . ?
N2 C19 1.316(4) . ?
N2 C20 1.450(4) . ?
N2 C21 1.443(4) . ?
C14 C15 1.383(3) . ?
C14 C18 1.520(3) . ?
O6 C19 1.221(4) . ?
C11 H11 0.9300 . ?
C11 C10 1.427(3) . ?
C1 C10 1.406(3) . ?
C1 C2 1.430(3) . ?
C16 H16 0.9300 . ?
C16 C15 1.387(3) . ?
C15 H15 0.9300 . ?
C10 C9 1.457(3) . ?
C2 H2 0.9300 . ?
C2 C3 1.350(3) . ?
C4 C9 1.423(3) . ?
C4 C3 1.428(4) . ?
C4 C5 1.407(3) . ?
C9 C8 1.406(3) . ?
C3 H3 0.9300 . ?
C5 H5 0.9300 . ?
C5 C6 1.352(4) . ?
C8 H8 0.9300 . ?
C8 C7 1.374(3) . ?
C7 H7 0.9300 . ?
C7 C6 1.399(4) . ?
C6 H6 0.9300 . ?
C19 H19 0.9300 . ?
C22 H22a 0.9600 . ?
C22 H22b 0.9600 . ?
C22 H22c 0.9600 . ?
C20 H20a 0.9600 . ?
C20 H20b 0.9600 . ?
C20 H20c 0.9600 . ?
C23 H23a 0.9600 . ?
C23 H23b 0.9600 . ?
C23 H23c 0.9600 . ?
C21 H21a 0.9600 . ?
C21 H21b 0.9600 . ?
C21 H21c 0.9600 . ?

loop_
_geom_torsion_atom_site_label_1
_geom_torsion_atom_site_label_2
_geom_torsion_atom_site_label_3
_geom_torsion_atom_site_label_4
_geom_torsion
_geom_torsion_site_symmetry_1
_geom_torsion_site_symmetry_2
_geom_torsion_site_symmetry_3
_geom_torsion_site_symmetry_4
_geom_torsion_publ_flag
Cu1 O4 C18 O5 4.1(2) 6_755 . . . ?
Cu1 O4 C18 C14 -174.23(16) 6_755 . . . ?
Cu1 O1 C1 C10 24.73(19) . . . . ?
Cu1 O1 C1 C2 -157.72(18) . . . . ?
Cu1 O2 C24 O3 172.1(2) . . . . ?
Cu1 O2 C24 C17 -9.7(2) . . . . ?
Cu1 N1 C12 C13 146.48(17) . . . . ?
Cu1 N1 C12 C17 -35.39(18) . . . . ?
Cu1 N1 C11 C10 -11.7(2) . . . . ?
Cu1 O3 C24 O2 20.4(5) 8_657 . . . ?
Cu1 O3 C24 C17 -157.8(4) 8_657 . . . ?
O4 C18 C14 C13 175.9(2) . . . . ?
O4 C18 C14 C15 -1.1(3) . . . . ?
O1 C1 C10 C11 7.8(3) . . . . ?
O1 C1 C10 C9 -176.9(2) . . . . ?
O1 C1 C2 C3 -179.6(2) . . . . ?
O2 C24 C17 C12 22.9(3) . . . . ?
O2 C24 C17 C16 -158.2(2) . . . . ?
N1 C12 C13 C14 176.4(2) . . . . ?
N1 C12 C17 C24 1.4(3) . . . . ?
N1 C12 C17 C16 -177.4(2) . . . . ?
N1 C11 C10 C1 -14.5(3) . . . . ?
N1 C11 C10 C9 170.1(2) . . . . ?
O3 C24 C17 C12 -158.8(2) . . . . ?
O3 C24 C17 C16 20.0(3) . . . . ?
O5 C18 C14 C13 -2.5(3) . . . . ?
O5 C18 C14 C15 -179.5(3) . . . . ?
C12 C13 C14 C15 1.7(3) . . . . ?
C12 C13 C14 C18 -175.4(2) . . . . ?
C12 C17 C16 C15 0.2(3) . . . . ?
C13 C14 C15 C16 -0.7(3) . . . . ?
C17 C16 C15 C14 -0.3(3) . . . . ?
C11 C10 C1 C2 -169.7(2) . . . . ?
C11 C10 C9 C4 169.6(2) . . . . ?
C11 C10 C9 C8 -12.8(3) . . . . ?
C1 C10 C9 C4 -5.8(3) . . . . ?
C1 C10 C9 C8 171.7(2) . . . . ?
C1 C2 C3 C4 -1.6(3) . . . . ?
C10 C9 C4 C3 2.4(3) . . . . ?
C10 C9 C4 C5 -179.2(2) . . . . ?
C10 C9 C8 C7 -179.1(3) . . . . ?
C2 C3 C4 C9 1.3(3) . . . . ?
C2 C3 C4 C5 -177.0(2) . . . . ?
C4 C9 C8 C7 -1.5(3) . . . . ?
C4 C5 C6 C7 0.2(3) . . . . ?
C9 C8 C7 C6 -0.7(3) . . . . ?
C5 C6 C7 C8 1.4(3) . . . . ?
